data_7120958
loop_
_publ_author_name
'Urwin, Stephanie J.'
'Nichol, Gary S.'
'Cowley, Michael J.'

_publ_section_title
;
 Aluminium-mediated carbon-carbon coupling of an isonitrile.
;
_journal_issue 4
_journal_name_full 'Chemical communications (Cambridge, England)'
_journal_page_first 378
_journal_page_last 380
_journal_paper_doi 10.1039/c7cc08415c
_journal_volume 54
_journal_year 2018
_chemical_absolute_configuration ad
_chemical_formula_moiety 'C84 H86 Al2 N4, C6 D6'
_chemical_formula_sum 'C90 H86 Al2 D6 N4'
_chemical_formula_weight 1289.67
_space_group_crystal_system monoclinic
_space_group_IT_number 9
_space_group_name_Hall 'I -2ya'
_space_group_name_H-M_alt 'I 1 a 1'
_symmetry_space_group_name_Hall 'I -2ya'
_symmetry_space_group_name_H-M 'I 1 a 1'
_atom_sites_solution_hydrogens geom
_atom_sites_solution_primary dual
_audit_creation_date 2016-08-26
_audit_creation_method
;
Olex2 1.2-beta
(compiled 2016.08.25 svn.r3337 for OlexSys, GUI svn.r5221)
;
_audit_update_record
;
2017-11-01 deposited with the CCDC.
2017-12-07 downloaded from the CCDC.
;
_cell_angle_alpha 90
_cell_angle_beta 101.336(4)
_cell_angle_gamma 90
_cell_formula_units_Z 4
_cell_length_a 15.4666(6)
_cell_length_b 15.1699(5)
_cell_length_c 30.7695(10)
_cell_measurement_reflns_used 7490
_cell_measurement_temperature 120.0
_cell_measurement_theta_max 75.8930
_cell_measurement_theta_min 4.0980
_cell_volume 7078.5(4)
_computing_cell_refinement 'CrysAlisPro 1.171.38.43 (Rigaku OD, 2015)'
_computing_data_collection 'CrysAlisPro 1.171.38.43 (Rigaku OD, 2015)'
_computing_data_reduction 'CrysAlisPro 1.171.38.43 (Rigaku OD, 2015)'
_computing_molecular_graphics 'Olex2 (Dolomanov et al., 2009)'
_computing_publication_material 'Olex2 (Dolomanov et al., 2009)'
_computing_structure_refinement 'ShelXL (Sheldrick, 2015)'
_computing_structure_solution 'ShelXT (Sheldrick, 2015)'
_diffrn_ambient_environment N~2~
_diffrn_ambient_temperature 120.0
_diffrn_detector 'CCD plate'
_diffrn_detector_area_resol_mean 5.1574
_diffrn_detector_type Atlas
_diffrn_measured_fraction_theta_full 0.998
_diffrn_measured_fraction_theta_max 0.976
_diffrn_measurement_details
;
List of Runs (angles in degrees, time in seconds):

  # Type    Start    End  Width  t~exp~   \w     \q     \k     \f   Frames
#--------------------------------------------------------------------------
  1  \w    -70.00  27.00   1.00    5.00    --  -43.17  57.00 120.00   97
  2  \w    -66.00  29.00   1.00    5.00    --  -43.17  38.00  30.00   95
  3  \w    -96.00  -2.00   1.00    5.00    --  -43.17 125.00-180.00   94
  4  \w     82.00 178.00   1.00   17.00    --  111.00  66.00  93.13   96
  5  \w     40.00 135.00   1.00   17.00    --  111.00 -45.00 -60.00   95
  6  \w     39.00 121.00   1.00   17.00    --  111.00-125.00-150.00   82
  7  \w     40.00 135.00   1.00   17.00    --  111.00 -45.00 150.00   95
  8  \w     94.00 178.00   1.00   17.00    --  111.00 125.00-150.00   84
  9  \w     80.00 178.00   1.00   17.00    --  111.00  77.00 -60.00   98
 10  \w     87.00 178.00   1.00   17.00    --  111.00  30.00  30.00   91
 11  \w   -113.00 -17.00   1.00    5.00    --  -43.17 -57.00  90.00   96
 12  \w   -117.00 -12.00   1.00    5.00    --  -43.17 -77.00   0.00  105
 13  \w   -113.00 -17.00   1.00    5.00    --  -43.17 -57.00-150.00   96
 14  \w     30.00 109.00   1.00   17.00    --  111.00 -94.00 -60.00   79
 15  \w     83.00 178.00   1.00   17.00    --  111.00  61.00 -90.00   95
 16  \w     83.00 163.00   1.00   17.00    --  111.00  61.00  60.00   80
 17  \w     66.00 178.00   1.00   17.00    --  111.00  15.00-150.00  112
;
_diffrn_measurement_device 'four-circle diffractometer'
_diffrn_measurement_device_type 'Rigaku Oxford Diffraction SuperNova'
_diffrn_measurement_method '\w scans'
_diffrn_orient_matrix_type 'CrysAlisPro convention (1999,Acta A55,543-557)'
_diffrn_orient_matrix_UB_11 0.0731029000
_diffrn_orient_matrix_UB_12 0.0678694000
_diffrn_orient_matrix_UB_13 0.0166876000
_diffrn_orient_matrix_UB_21 -0.0241907000
_diffrn_orient_matrix_UB_22 -0.0019216000
_diffrn_orient_matrix_UB_23 0.0462254000
_diffrn_orient_matrix_UB_31 0.0662379000
_diffrn_orient_matrix_UB_32 -0.0755688000
_diffrn_orient_matrix_UB_33 0.0138315000
_diffrn_radiation_monochromator mirror
_diffrn_radiation_probe x-ray
_diffrn_radiation_type CuK\a
_diffrn_radiation_wavelength 1.54184
_diffrn_reflns_av_R_equivalents 0.1336
_diffrn_reflns_av_unetI/netI 0.1270
_diffrn_reflns_Laue_measured_fraction_full 0.998
_diffrn_reflns_Laue_measured_fraction_max 0.976
_diffrn_reflns_limit_h_max 19
_diffrn_reflns_limit_h_min -18
_diffrn_reflns_limit_k_max 16
_diffrn_reflns_limit_k_min -18
_diffrn_reflns_limit_l_max 38
_diffrn_reflns_limit_l_min -38
_diffrn_reflns_number 34446
_diffrn_reflns_point_group_measured_fraction_full 0.998
_diffrn_reflns_point_group_measured_fraction_max 0.976
_diffrn_reflns_theta_full 67.684
_diffrn_reflns_theta_max 76.497
_diffrn_reflns_theta_min 4.122
_diffrn_source 'micro-focus sealed X-ray tube'
_diffrn_source_current 0.8
_diffrn_source_type 'SuperNova (Cu) X-ray Source'
_diffrn_source_voltage 50
_exptl_absorpt_coefficient_mu 0.751
_exptl_absorpt_correction_T_max 1.00000
_exptl_absorpt_correction_T_min 0.66504
_exptl_absorpt_correction_type multi-scan
_exptl_absorpt_process_details
;
CrysAlisPro 1.171.38.43 (Rigaku Oxford Diffraction, 2015)
Empirical absorption correction using spherical harmonics,
 implemented in SCALE3 ABSPACK scaling algorithm.
;
_exptl_crystal_colour 'dark red'
_exptl_crystal_density_diffrn 1.210
_exptl_crystal_description prism
_exptl_crystal_F_000 2744
_exptl_crystal_recrystallization_method 'The material was recrystallised from d6-benzene by slow evaporation'
_exptl_crystal_size_max 0.132
_exptl_crystal_size_mid 0.082
_exptl_crystal_size_min 0.08
_refine_diff_density_max 0.396
_refine_diff_density_min -0.480
_refine_diff_density_rms 0.069
_refine_ls_abs_structure_details
;
 Refined as an inversion twin.
;
_refine_ls_abs_structure_Flack 0.28(8)
_refine_ls_extinction_method none
_refine_ls_goodness_of_fit_ref 0.916
_refine_ls_hydrogen_treatment constr
_refine_ls_matrix_type full
_refine_ls_number_parameters 884
_refine_ls_number_reflns 13900
_refine_ls_number_restraints 2
_refine_ls_restrained_S_all 0.916
_refine_ls_R_factor_all 0.1037
_refine_ls_R_factor_gt 0.0728
_refine_ls_shift/su_max 0.000
_refine_ls_shift/su_mean 0.000
_refine_ls_structure_factor_coef Fsqd
_refine_ls_weighting_details 'w=1/[\s^2^(Fo^2^)+(0.0947P)^2^] where P=(Fo^2^+2Fc^2^)/3'
_refine_ls_weighting_scheme calc
_refine_ls_wR_factor_gt 0.1719
_refine_ls_wR_factor_ref 0.1875
_reflns_Friedel_coverage 0.999
_reflns_Friedel_fraction_full 0.998
_reflns_Friedel_fraction_max 0.976
_reflns_number_gt 8661
_reflns_number_total 13900
_reflns_threshold_expression 'I > 2\s(I)'
_cod_data_source_file c7cc08415c2.cif
_cod_data_source_block mc16071
_cod_depositor_comments 'Adding full bibliography for 7120958--7120959.cif.'
_cod_database_code 7120958
_chemical_oxdiff_formula 'C90 H92 Al2 N4'
_chemical_oxdiff_usercomment '@ 120 K SU403'
_shelx_space_group_comment
;
The symmetry employed for this shelxl refinement is uniquely defined
by the following loop, which should always be used as a source of
symmetry information in preference to the above space-group names.
They are only intended as comments.
;
_olex2_refinement_description
;
1. Twinned data refinement
 Scales: 0.72(8) 0.28(8)
2. Fixed Uiso
 At 1.2 times of:
  All C(H) groups
 At 1.5 times of:
  All C(H,H,H) groups
3.a Aromatic/amide H refined with riding coordinates:
 C4(H4), C5(H5), C6(H6), C7(H7), C8(H8), C10(H10), C11(H11), C12(H12),
 C13(H13), C14(H14), C19(H19), C20(H20), C21(H21), C27(H27), C28(H28), C29(H29),
  C46(H46), C47(H47), C48(H48), C49(H49), C50(H50), C52(H52), C53(H53),
 C54(H54), C55(H55), C56(H56), C59(H59), C60(H60), C61(H61), C67(H67), C68(H68),
  C69(H69), C91(D91), C92(D92), C93(D93), C94(D94), C95(D95), C96(D96)
3.b Idealised Me refined as rotating group:
 C23(H23A,H23B,H23C), C24(H24A,H24B,H24C), C31(H31A,H31B,H31C), C32(H32A,H32B,
 H32C), C38(H38A,H38B,H38C), C39(H39A,H39B,H39C), C40(H40A,H40B,H40C), C41(H41A,
 H41B,H41C), C42(H42A,H42B,H42C), C63(H63A,H63B,H63C), C64(H64A,H64B,H64C),
 C71(H71A,H71B,H71C), C72(H72A,H72B,H72C), C80(H80A,H80B,H80C), C81(H81A,H81B,
 H81C), C82(H82A,H82B,H82C), C83(H83A,H83B,H83C), C84(H84A,H84B,H84C)
;
_shelx_shelxl_version_number 2014/7
_olex2_date_sample_data_collection 2016-08-25
_olex2_date_sample_submission 2016-08-16
_olex2_diffrn_ambient_temperature_device 'Oxford Cryosystems Cryostream 700+'
_olex2_exptl_crystal_mounting_method 'The crystal was mounted on a MITIGEN holder in Paratone oil'
_olex2_submission_original_sample_id SU403
_olex2_submission_special_instructions 'No special instructions were received'
_oxdiff_exptl_absorpt_empirical_details
;
Empirical correction (ABSPACK) includes:
- Absorption correction using spherical harmonics
- Frame scaling
;
_oxdiff_exptl_absorpt_empirical_full_max 2.147
_oxdiff_exptl_absorpt_empirical_full_min 0.522
_oxdiff_twin_integration_method simultaneous
_oxdiff_twin_items 2
_twin_special_details
;
Component 2 rotated by -177.1328\% 
 around [-0.02 1.00 0.00] (reciprocal) or [-0.02 1.00 -0.00] (direct)
;

loop_
_space_group_symop_operation_xyz
'x, y, z'
'x+1/2, -y, z'
'x+1/2, y+1/2, z+1/2'
'x+1, -y+1/2, z+1/2'

loop_
_atom_site_label
_atom_site_type_symbol
_atom_site_fract_x
_atom_site_fract_y
_atom_site_fract_z
_atom_site_U_iso_or_equiv
_atom_site_adp_type
_atom_site_occupancy
_atom_site_site_symmetry_order
_atom_site_calc_flag
_atom_site_refinement_flags_posn
Al1 Al 0.44919(12) 0.75336(11) 0.44616(6) 0.0170(4) Uani 1 1 d .
Al2 Al 0.54775(12) 0.74409(11) 0.56051(6) 0.0174(4) Uani 1 1 d .
N1 N 0.4112(4) 0.8316(4) 0.39593(18) 0.0211(11) Uani 1 1 d .
N2 N 0.4079(4) 0.6571(4) 0.40538(17) 0.0201(11) Uani 1 1 d .
N3 N 0.5849(4) 0.8289(3) 0.60697(17) 0.0200(11) Uani 1 1 d .
N4 N 0.5857(4) 0.6526(3) 0.60532(17) 0.0191(11) Uani 1 1 d .
C1 C 0.5783(5) 0.7541(4) 0.4689(2) 0.0174(13) Uani 1 1 d .
C2 C 0.3789(5) 0.7631(4) 0.4939(2) 0.0211(13) Uani 1 1 d .
C3 C 0.6370(5) 0.7616(5) 0.4353(2) 0.0251(15) Uani 1 1 d .
C4 C 0.6540(6) 0.8443(6) 0.4177(3) 0.0401(19) Uani 1 1 d .
H4 H 0.6241 0.8954 0.4249 0.048 Uiso 1 1 calc R
C5 C 0.7149(7) 0.8512(7) 0.3896(3) 0.052(2) Uani 1 1 d .
H5 H 0.7280 0.9073 0.3788 0.062 Uiso 1 1 calc R
C6 C 0.7564(6) 0.7760(8) 0.3775(3) 0.052(2) Uani 1 1 d .
H6 H 0.7978 0.7808 0.3585 0.062 Uiso 1 1 calc R
C7 C 0.7374(6) 0.6955(8) 0.3930(3) 0.058(3) Uani 1 1 d .
H7 H 0.7646 0.6444 0.3840 0.070 Uiso 1 1 calc R
C8 C 0.6788(6) 0.6868(6) 0.4219(3) 0.0399(19) Uani 1 1 d .
H8 H 0.6670 0.6302 0.4326 0.048 Uiso 1 1 calc R
C9 C 0.2800(5) 0.7747(5) 0.4839(2) 0.0216(13) Uani 1 1 d .
C10 C 0.2402(5) 0.8548(5) 0.4669(2) 0.0316(15) Uani 1 1 d .
H10 H 0.2760 0.8995 0.4579 0.038 Uiso 1 1 calc R
C11 C 0.1500(5) 0.8698(5) 0.4628(3) 0.0358(16) Uani 1 1 d .
H11 H 0.1254 0.9254 0.4530 0.043 Uiso 1 1 calc R
C12 C 0.0960(5) 0.8020(5) 0.4734(2) 0.0342(16) Uani 1 1 d .
H12 H 0.0343 0.8110 0.4705 0.041 Uiso 1 1 calc R
C13 C 0.1330(5) 0.7228(5) 0.4881(2) 0.0319(15) Uani 1 1 d .
H13 H 0.0963 0.6766 0.4949 0.038 Uiso 1 1 calc R
C14 C 0.2243(5) 0.7084(5) 0.4934(2) 0.0269(14) Uani 1 1 d .
H14 H 0.2483 0.6527 0.5036 0.032 Uiso 1 1 calc R
C15 C 0.3586(5) 0.7840(4) 0.3641(2) 0.0202(13) Uani 1 1 d .
C16 C 0.3583(5) 0.6920(4) 0.3682(2) 0.0224(13) Uani 1 1 d .
C17 C 0.4393(5) 0.9158(4) 0.3818(2) 0.0280(15) Uani 1 1 d .
C18 C 0.4349(5) 0.9916(5) 0.4067(3) 0.0350(16) Uani 1 1 d .
C19 C 0.4547(6) 1.0739(5) 0.3891(3) 0.056(3) Uani 1 1 d .
H19 H 0.4501 1.1265 0.4052 0.067 Uiso 1 1 calc R
C20 C 0.4806(8) 1.0781(6) 0.3485(4) 0.063(3) Uani 1 1 d .
H20 H 0.4903 1.1339 0.3363 0.075 Uiso 1 1 calc R
C21 C 0.4925(6) 1.0011(6) 0.3254(3) 0.055(2) Uani 1 1 d .
H21 H 0.5130 1.0049 0.2983 0.067 Uiso 1 1 calc R
C22 C 0.4745(6) 0.9188(5) 0.3417(3) 0.0385(17) Uani 1 1 d .
C23 C 0.4158(6) 0.9909(5) 0.4526(3) 0.0446(19) Uani 1 1 d .
H23A H 0.3553 1.0110 0.4517 0.067 Uiso 1 1 calc GR
H23B H 0.4570 1.0303 0.4717 0.067 Uiso 1 1 calc GR
H23C H 0.4227 0.9308 0.4646 0.067 Uiso 1 1 calc GR
C24 C 0.5003(5) 0.8373(6) 0.3190(2) 0.0426(19) Uani 1 1 d .
H24A H 0.5451 0.8045 0.3397 0.064 Uiso 1 1 calc GR
H24B H 0.5241 0.8547 0.2930 0.064 Uiso 1 1 calc GR
H24C H 0.4482 0.8000 0.3096 0.064 Uiso 1 1 calc GR
C25 C 0.4326(5) 0.5657(5) 0.4051(2) 0.0243(14) Uani 1 1 d .
C26 C 0.4846(5) 0.5377(4) 0.3753(2) 0.0287(14) Uani 1 1 d .
C27 C 0.5093(6) 0.4480(5) 0.3763(3) 0.0404(19) Uani 1 1 d .
H27 H 0.5445 0.4274 0.3564 0.048 Uiso 1 1 calc R
C28 C 0.4838(6) 0.3902(5) 0.4055(3) 0.0409(18) Uani 1 1 d .
H28 H 0.5018 0.3303 0.4057 0.049 Uiso 1 1 calc R
C29 C 0.4319(6) 0.4184(5) 0.4347(3) 0.0385(18) Uani 1 1 d .
H29 H 0.4137 0.3776 0.4545 0.046 Uiso 1 1 calc R
C30 C 0.4062(5) 0.5063(4) 0.4352(2) 0.0281(15) Uani 1 1 d .
C31 C 0.5148(6) 0.6002(5) 0.3430(3) 0.0368(17) Uani 1 1 d .
H31A H 0.4641 0.6174 0.3201 0.055 Uiso 1 1 calc GR
H31B H 0.5588 0.5709 0.3291 0.055 Uiso 1 1 calc GR
H31C H 0.5408 0.6528 0.3588 0.055 Uiso 1 1 calc GR
C32 C 0.3469(6) 0.5356(5) 0.4656(3) 0.0379(18) Uani 1 1 d .
H32A H 0.3800 0.5734 0.4889 0.057 Uiso 1 1 calc GR
H32B H 0.3249 0.4839 0.4792 0.057 Uiso 1 1 calc GR
H32C H 0.2970 0.5687 0.4487 0.057 Uiso 1 1 calc GR
C33 C 0.2831(5) 0.6553(4) 0.3318(2) 0.0270(15) Uani 1 1 d .
C34 C 0.2377(6) 0.7346(5) 0.3466(2) 0.0278(16) Uani 1 1 d .
C35 C 0.2805(5) 0.8098(4) 0.3271(2) 0.0255(14) Uani 1 1 d .
C36 C 0.2919(5) 0.7696(6) 0.2827(2) 0.0318(17) Uani 1 1 d .
C37 C 0.2953(5) 0.6824(5) 0.2858(2) 0.0320(16) Uani 1 1 d .
C38 C 0.2479(6) 0.5639(5) 0.3387(3) 0.0371(17) Uani 1 1 d .
H38A H 0.2877 0.5193 0.3305 0.056 Uiso 1 1 calc GR
H38B H 0.1891 0.5569 0.3202 0.056 Uiso 1 1 calc GR
H38C H 0.2444 0.5564 0.3700 0.056 Uiso 1 1 calc GR
C39 C 0.1663(6) 0.7358(5) 0.3726(3) 0.0317(16) Uani 1 1 d .
H39A H 0.1880 0.7097 0.4018 0.048 Uiso 1 1 calc GR
H39B H 0.1159 0.7016 0.3569 0.048 Uiso 1 1 calc GR
H39C H 0.1479 0.7967 0.3761 0.048 Uiso 1 1 calc GR
C40 C 0.2423(6) 0.9011(5) 0.3281(3) 0.0372(18) Uani 1 1 d .
H40A H 0.2366 0.9155 0.3585 0.056 Uiso 1 1 calc GR
H40B H 0.1841 0.9032 0.3086 0.056 Uiso 1 1 calc GR
H40C H 0.2815 0.9439 0.3179 0.056 Uiso 1 1 calc GR
C41 C 0.2999(7) 0.8294(8) 0.2441(3) 0.057(3) Uani 1 1 d .
H41A H 0.2412 0.8500 0.2297 0.085 Uiso 1 1 calc GR
H41B H 0.3267 0.7967 0.2227 0.085 Uiso 1 1 calc GR
H41C H 0.3370 0.8802 0.2551 0.085 Uiso 1 1 calc GR
C42 C 0.3053(6) 0.6160(7) 0.2517(3) 0.051(2) Uani 1 1 d .
H42A H 0.3576 0.5798 0.2625 0.076 Uiso 1 1 calc GR
H42B H 0.3120 0.6461 0.2244 0.076 Uiso 1 1 calc GR
H42C H 0.2529 0.5782 0.2456 0.076 Uiso 1 1 calc GR
C43 C 0.6189(4) 0.7462(4) 0.5124(2) 0.0191(13) Uani 1 1 d .
C44 C 0.4197(5) 0.7542(4) 0.5373(2) 0.0209(14) Uani 1 1 d .
C45 C 0.7185(5) 0.7430(5) 0.5226(2) 0.0259(15) Uani 1 1 d .
C46 C 0.7693(5) 0.8162(5) 0.5152(2) 0.0349(16) Uani 1 1 d .
H46 H 0.7404 0.8696 0.5049 0.042 Uiso 1 1 calc R
C47 C 0.8617(6) 0.8124(6) 0.5224(3) 0.045(2) Uani 1 1 d .
H47 H 0.8949 0.8633 0.5182 0.054 Uiso 1 1 calc R
C48 C 0.9029(6) 0.7351(6) 0.5356(3) 0.0422(19) Uani 1 1 d .
H48 H 0.9652 0.7318 0.5393 0.051 Uiso 1 1 calc R
C49 C 0.8568(6) 0.6612(6) 0.5438(3) 0.044(2) Uani 1 1 d .
H49 H 0.8869 0.6080 0.5535 0.053 Uiso 1 1 calc R
C50 C 0.7645(5) 0.6658(5) 0.5374(3) 0.0350(16) Uani 1 1 d .
H50 H 0.7325 0.6152 0.5434 0.042 Uiso 1 1 calc R
C51 C 0.3620(5) 0.7597(4) 0.5715(2) 0.0213(14) Uani 1 1 d .
C52 C 0.3240(5) 0.8401(5) 0.5804(2) 0.0293(15) Uani 1 1 d .
H52 H 0.3390 0.8925 0.5667 0.035 Uiso 1 1 calc R
C53 C 0.2645(6) 0.8441(6) 0.6090(3) 0.0391(19) Uani 1 1 d .
H53 H 0.2391 0.8990 0.6145 0.047 Uiso 1 1 calc R
C54 C 0.2427(6) 0.7695(7) 0.6290(3) 0.044(2) Uani 1 1 d .
H54 H 0.2018 0.7727 0.6483 0.053 Uiso 1 1 calc R
C55 C 0.2799(5) 0.6888(6) 0.6215(2) 0.0370(18) Uani 1 1 d .
H55 H 0.2646 0.6369 0.6356 0.044 Uiso 1 1 calc R
C56 C 0.3407(5) 0.6847(5) 0.5929(2) 0.0287(15) Uani 1 1 d .
H56 H 0.3673 0.6300 0.5882 0.034 Uiso 1 1 calc R
C57 C 0.5557(5) 0.9183(5) 0.6109(2) 0.0293(15) Uani 1 1 d .
C58 C 0.5040(5) 0.9382(5) 0.6414(3) 0.0333(16) Uani 1 1 d .
C59 C 0.4742(6) 1.0264(6) 0.6432(3) 0.048(2) Uani 1 1 d .
H59 H 0.4375 1.0416 0.6635 0.058 Uiso 1 1 calc R
C60 C 0.4975(6) 1.0897(5) 0.6162(3) 0.049(2) Uani 1 1 d .
H60 H 0.4779 1.1486 0.6185 0.059 Uiso 1 1 calc R
C61 C 0.5491(6) 1.0699(5) 0.5854(3) 0.0404(18) Uani 1 1 d .
H61 H 0.5644 1.1147 0.5667 0.048 Uiso 1 1 calc R
C62 C 0.5787(5) 0.9829(4) 0.5822(3) 0.0322(16) Uani 1 1 d .
C63 C 0.4769(5) 0.8699(6) 0.6717(3) 0.0425(19) Uani 1 1 d .
H63A H 0.4589 0.8159 0.6549 0.064 Uiso 1 1 calc GR
H63B H 0.4273 0.8924 0.6840 0.064 Uiso 1 1 calc GR
H63C H 0.5267 0.8571 0.6959 0.064 Uiso 1 1 calc GR
C64 C 0.6367(6) 0.9628(5) 0.5507(2) 0.0363(17) Uani 1 1 d .
H64A H 0.6925 0.9383 0.5669 0.054 Uiso 1 1 calc GR
H64B H 0.6485 1.0170 0.5355 0.054 Uiso 1 1 calc GR
H64C H 0.6078 0.9198 0.5288 0.054 Uiso 1 1 calc GR
C65 C 0.5640(5) 0.5623(4) 0.6119(2) 0.0256(14) Uani 1 1 d .
C66 C 0.5768(5) 0.4956(5) 0.5820(3) 0.0316(15) Uani 1 1 d .
C67 C 0.5674(5) 0.4072(5) 0.5938(3) 0.0402(17) Uani 1 1 d .
H67 H 0.5785 0.3617 0.5744 0.048 Uiso 1 1 calc R
C68 C 0.5419(6) 0.3848(5) 0.6335(3) 0.048(2) Uani 1 1 d .
H68 H 0.5402 0.3248 0.6420 0.058 Uiso 1 1 calc R
C69 C 0.5192(6) 0.4507(5) 0.6604(3) 0.045(2) Uani 1 1 d .
H69 H 0.4963 0.4350 0.6858 0.054 Uiso 1 1 calc R
C70 C 0.5296(5) 0.5413(5) 0.6507(3) 0.0343(16) Uani 1 1 d .
C71 C 0.5965(6) 0.5134(5) 0.5375(3) 0.0412(18) Uani 1 1 d .
H71A H 0.5953 0.5771 0.5321 0.062 Uiso 1 1 calc GR
H71B H 0.5522 0.4845 0.5148 0.062 Uiso 1 1 calc GR
H71C H 0.6551 0.4902 0.5361 0.062 Uiso 1 1 calc GR
C72 C 0.4976(5) 0.6094(5) 0.6788(3) 0.0371(18) Uani 1 1 d .
H72A H 0.5471 0.6304 0.7014 0.056 Uiso 1 1 calc GR
H72B H 0.4526 0.5835 0.6933 0.056 Uiso 1 1 calc GR
H72C H 0.4721 0.6589 0.6602 0.056 Uiso 1 1 calc GR
C73 C 0.6316(5) 0.7862(5) 0.6425(2) 0.0211(13) Uani 1 1 d .
C74 C 0.6341(5) 0.6939(4) 0.6410(2) 0.0211(13) Uani 1 1 d .
C75 C 0.7028(5) 0.8172(5) 0.6816(2) 0.0263(14) Uani 1 1 d .
C76 C 0.7519(5) 0.7487(4) 0.6616(2) 0.0252(15) Uani 1 1 d .
C77 C 0.7143(5) 0.6644(4) 0.6765(2) 0.0234(13) Uani 1 1 d .
C78 C 0.7014(5) 0.6886(5) 0.7234(2) 0.0302(16) Uani 1 1 d .
C79 C 0.6922(5) 0.7765(6) 0.7261(2) 0.0316(16) Uani 1 1 d .
C80 C 0.7329(6) 0.9118(5) 0.6818(3) 0.0360(17) Uani 1 1 d .
H80A H 0.7389 0.9289 0.6518 0.054 Uiso 1 1 calc GR
H80B H 0.7900 0.9181 0.7021 0.054 Uiso 1 1 calc GR
H80C H 0.6894 0.9500 0.6917 0.054 Uiso 1 1 calc GR
C81 C 0.8235(5) 0.7613(5) 0.6371(3) 0.0323(17) Uani 1 1 d .
H81A H 0.8305 0.7077 0.6204 0.049 Uiso 1 1 calc GR
H81B H 0.8786 0.7737 0.6581 0.049 Uiso 1 1 calc GR
H81C H 0.8092 0.8110 0.6166 0.049 Uiso 1 1 calc GR
C82 C 0.7563(5) 0.5774(5) 0.6695(2) 0.0318(16) Uani 1 1 d .
H82A H 0.7193 0.5293 0.6768 0.048 Uiso 1 1 calc GR
H82B H 0.8148 0.5740 0.6887 0.048 Uiso 1 1 calc GR
H82C H 0.7621 0.5723 0.6385 0.048 Uiso 1 1 calc GR
C83 C 0.7012(6) 0.6186(6) 0.7583(3) 0.044(2) Uani 1 1 d .
H83A H 0.6569 0.5738 0.7469 0.066 Uiso 1 1 calc GR
H83B H 0.6871 0.6457 0.7849 0.066 Uiso 1 1 calc GR
H83C H 0.7595 0.5910 0.7656 0.066 Uiso 1 1 calc GR
C84 C 0.6773(6) 0.8302(6) 0.7645(2) 0.0435(19) Uani 1 1 d .
H84A H 0.7254 0.8728 0.7726 0.065 Uiso 1 1 calc GR
H84B H 0.6756 0.7913 0.7898 0.065 Uiso 1 1 calc GR
H84C H 0.6211 0.8617 0.7564 0.065 Uiso 1 1 calc GR
C91 C 0.4772(10) 0.2194(8) 0.2530(4) 0.075(4) Uani 1 1 d .
D91 D 0.4656 0.1579 0.2523 0.090 Uiso 1 1 calc R
C92 C 0.5460(9) 0.2509(9) 0.2352(4) 0.072(4) Uani 1 1 d .
D92 D 0.5816 0.2114 0.2224 0.087 Uiso 1 1 calc R
C93 C 0.5624(9) 0.3385(12) 0.2360(4) 0.085(4) Uani 1 1 d .
D93 D 0.6104 0.3611 0.2243 0.102 Uiso 1 1 calc R
C94 C 0.5051(12) 0.3985(7) 0.2552(5) 0.080(3) Uani 1 1 d .
D94 D 0.5143 0.4604 0.2553 0.096 Uiso 1 1 calc R
C95 C 0.4403(8) 0.3641(8) 0.2722(4) 0.069(3) Uani 1 1 d .
D95 D 0.4033 0.4018 0.2851 0.083 Uiso 1 1 calc R
C96 C 0.4259(8) 0.2742(9) 0.2714(4) 0.065(3) Uani 1 1 d .
D96 D 0.3793 0.2507 0.2839 0.078 Uiso 1 1 calc R

loop_
_atom_site_aniso_label
_atom_site_aniso_U_11
_atom_site_aniso_U_22
_atom_site_aniso_U_33
_atom_site_aniso_U_23
_atom_site_aniso_U_13
_atom_site_aniso_U_12
Al1 0.0181(10) 0.0193(9) 0.0133(8) -0.0007(6) 0.0023(7) 0.0000(7)
Al2 0.0179(10) 0.0190(9) 0.0146(8) 0.0013(7) 0.0013(7) -0.0003(7)
N1 0.018(3) 0.022(3) 0.021(2) 0.000(2) -0.001(2) -0.006(2)
N2 0.021(3) 0.017(3) 0.019(2) 0.001(2) -0.002(2) 0.000(2)
N3 0.022(3) 0.013(2) 0.023(2) 0.001(2) 0.000(2) 0.004(2)
N4 0.021(3) 0.015(2) 0.018(2) 0.0018(19) -0.002(2) -0.004(2)
C1 0.019(4) 0.020(3) 0.014(3) 0.000(2) 0.004(3) -0.002(2)
C2 0.023(4) 0.017(3) 0.021(3) 0.001(2) 0.000(3) 0.005(2)
C3 0.014(4) 0.045(4) 0.015(3) -0.001(3) 0.002(3) 0.000(3)
C4 0.034(5) 0.056(5) 0.031(4) 0.009(3) 0.008(3) -0.008(4)
C5 0.043(5) 0.083(7) 0.030(4) 0.013(4) 0.009(4) -0.017(5)
C6 0.024(5) 0.107(8) 0.024(4) -0.002(5) 0.003(3) -0.004(5)
C7 0.034(5) 0.113(9) 0.027(4) -0.021(5) 0.005(4) 0.022(5)
C8 0.037(5) 0.054(5) 0.028(3) -0.009(3) 0.007(3) 0.008(4)
C9 0.022(4) 0.029(3) 0.013(3) -0.002(2) 0.002(3) 0.002(3)
C10 0.023(4) 0.034(4) 0.036(3) 0.007(3) 0.001(3) 0.006(3)
C11 0.025(4) 0.038(4) 0.041(4) 0.003(3) -0.002(3) 0.009(3)
C12 0.022(4) 0.048(4) 0.031(3) 0.001(3) 0.002(3) 0.003(3)
C13 0.019(4) 0.052(4) 0.023(3) 0.007(3) 0.001(3) -0.002(3)
C14 0.018(3) 0.034(3) 0.026(3) 0.000(3) 0.000(3) -0.003(3)
C15 0.020(4) 0.022(3) 0.015(3) 0.001(2) -0.002(2) -0.001(2)
C16 0.018(3) 0.026(3) 0.021(3) -0.009(3) -0.002(3) 0.000(2)
C17 0.022(4) 0.021(3) 0.036(4) 0.006(3) -0.008(3) -0.006(2)
C18 0.026(4) 0.022(3) 0.048(4) 0.006(3) -0.013(3) -0.007(3)
C19 0.054(6) 0.022(4) 0.076(6) 0.013(4) -0.029(5) -0.016(4)
C20 0.067(7) 0.050(5) 0.060(6) 0.029(5) -0.015(5) -0.023(5)
C21 0.058(6) 0.061(6) 0.043(4) 0.023(4) -0.002(4) -0.029(5)
C22 0.036(5) 0.041(4) 0.035(4) 0.013(3) -0.001(3) -0.014(3)
C23 0.041(5) 0.027(4) 0.061(5) -0.012(4) 0.000(4) 0.004(3)
C24 0.036(5) 0.063(5) 0.030(4) 0.008(3) 0.011(3) -0.009(4)
C25 0.024(4) 0.022(3) 0.024(3) -0.003(2) -0.002(3) 0.001(2)
C26 0.029(4) 0.020(3) 0.035(4) -0.004(3) 0.002(3) 0.003(3)
C27 0.048(5) 0.033(4) 0.039(4) -0.010(3) 0.007(4) 0.016(3)
C28 0.053(5) 0.022(3) 0.043(4) -0.003(3) -0.002(4) 0.011(3)
C29 0.053(5) 0.018(3) 0.040(4) 0.001(3) -0.001(3) 0.007(3)
C30 0.033(4) 0.018(3) 0.029(3) 0.000(3) -0.004(3) -0.001(3)
C31 0.036(4) 0.041(4) 0.036(4) -0.007(3) 0.011(3) 0.004(3)
C32 0.052(5) 0.026(3) 0.037(4) 0.001(3) 0.013(4) -0.004(3)
C33 0.028(4) 0.023(3) 0.026(3) -0.010(3) -0.005(3) 0.005(3)
C34 0.040(5) 0.019(3) 0.025(3) -0.005(3) 0.009(3) -0.001(3)
C35 0.025(4) 0.026(3) 0.023(3) 0.003(3) -0.002(3) -0.001(3)
C36 0.026(4) 0.053(5) 0.016(3) -0.004(3) 0.003(3) -0.011(3)
C37 0.025(4) 0.042(4) 0.027(3) -0.010(3) -0.002(3) 0.002(3)
C38 0.037(4) 0.020(3) 0.050(4) -0.007(3) -0.004(3) -0.003(3)
C39 0.031(4) 0.031(4) 0.035(4) -0.001(3) 0.010(3) -0.002(3)
C40 0.036(4) 0.027(3) 0.042(4) 0.009(3) -0.010(3) -0.003(3)
C41 0.051(6) 0.092(8) 0.026(4) 0.017(4) 0.004(4) -0.022(5)
C42 0.044(5) 0.071(6) 0.037(4) -0.025(4) 0.008(4) 0.004(4)
C43 0.010(3) 0.030(3) 0.015(3) 0.002(2) 0.000(2) -0.002(2)
C44 0.025(4) 0.020(3) 0.019(3) -0.001(2) 0.008(3) 0.000(2)
C45 0.016(3) 0.046(4) 0.015(3) 0.003(3) 0.003(2) 0.002(3)
C46 0.029(4) 0.044(4) 0.031(3) 0.009(3) 0.002(3) -0.003(3)
C47 0.031(5) 0.065(5) 0.038(4) 0.014(4) 0.007(4) -0.006(4)
C48 0.030(4) 0.066(6) 0.033(4) 0.008(4) 0.011(3) 0.007(4)
C49 0.029(5) 0.052(5) 0.046(4) -0.010(4) -0.006(4) 0.008(4)
C50 0.025(4) 0.034(4) 0.042(4) -0.004(3) -0.002(3) 0.005(3)
C51 0.020(4) 0.028(3) 0.015(3) -0.001(2) 0.001(3) -0.001(2)
C52 0.025(4) 0.037(4) 0.027(3) 0.003(3) 0.007(3) 0.007(3)
C53 0.029(4) 0.058(5) 0.031(4) -0.007(3) 0.007(3) 0.014(3)
C54 0.028(5) 0.078(6) 0.026(4) 0.000(4) 0.007(3) 0.005(4)
C55 0.029(4) 0.059(5) 0.023(3) 0.009(3) 0.004(3) -0.008(3)
C56 0.025(4) 0.037(4) 0.024(3) 0.004(3) 0.003(3) -0.006(3)
C57 0.025(4) 0.022(3) 0.038(4) -0.007(3) -0.002(3) 0.003(3)
C58 0.028(4) 0.030(4) 0.040(4) -0.014(3) 0.002(3) 0.002(3)
C59 0.039(5) 0.045(5) 0.060(5) -0.022(4) 0.008(4) 0.015(4)
C60 0.045(5) 0.032(4) 0.070(6) -0.013(4) 0.009(4) 0.006(4)
C61 0.041(5) 0.025(4) 0.053(5) 0.004(3) 0.005(4) 0.007(3)
C62 0.032(4) 0.018(3) 0.042(4) -0.005(3) -0.004(3) 0.006(3)
C63 0.031(4) 0.060(5) 0.039(4) -0.019(4) 0.012(3) 0.002(4)
C64 0.048(5) 0.023(3) 0.035(4) 0.003(3) 0.001(3) -0.001(3)
C65 0.022(4) 0.013(3) 0.038(4) 0.007(3) -0.001(3) -0.003(2)
C66 0.028(4) 0.024(3) 0.038(4) -0.001(3) -0.006(3) -0.005(3)
C67 0.035(4) 0.026(4) 0.057(5) 0.000(3) 0.001(4) -0.005(3)
C68 0.048(5) 0.026(4) 0.070(6) 0.012(4) 0.012(4) -0.007(3)
C69 0.044(5) 0.041(4) 0.052(5) 0.022(4) 0.011(4) -0.004(4)
C70 0.026(4) 0.031(4) 0.045(4) 0.016(3) 0.006(3) -0.004(3)
C71 0.063(6) 0.022(3) 0.036(4) -0.011(3) 0.002(4) 0.000(3)
C72 0.031(4) 0.046(4) 0.037(4) 0.014(3) 0.012(3) 0.001(3)
C73 0.020(4) 0.028(3) 0.013(3) -0.004(2) -0.001(2) 0.001(3)
C74 0.025(4) 0.022(3) 0.015(3) 0.003(2) 0.002(3) 0.002(2)
C75 0.026(4) 0.029(3) 0.020(3) -0.007(3) -0.006(3) 0.001(3)
C76 0.026(4) 0.031(4) 0.019(3) -0.005(3) 0.004(3) -0.004(3)
C77 0.023(4) 0.026(3) 0.020(3) 0.004(3) -0.001(3) 0.003(3)
C78 0.024(4) 0.046(4) 0.019(3) 0.006(3) 0.002(3) 0.004(3)
C79 0.029(4) 0.049(4) 0.014(3) -0.009(3) 0.000(3) 0.002(3)
C80 0.038(4) 0.030(4) 0.035(4) -0.009(3) -0.008(3) -0.007(3)
C81 0.023(4) 0.048(4) 0.027(3) 0.000(3) 0.006(3) -0.009(3)
C82 0.031(4) 0.030(4) 0.031(3) 0.005(3) -0.002(3) 0.004(3)
C83 0.040(5) 0.062(6) 0.031(4) 0.020(4) 0.005(3) 0.010(4)
C84 0.047(5) 0.058(5) 0.024(3) -0.009(3) 0.005(3) 0.002(4)
C91 0.102(12) 0.066(6) 0.047(5) 0.000(6) -0.010(7) 0.016(6)
C92 0.056(8) 0.108(10) 0.049(6) -0.005(6) 0.001(5) 0.013(7)
C93 0.044(7) 0.152(14) 0.051(6) 0.010(8) -0.012(5) -0.022(8)
C94 0.094(10) 0.059(6) 0.071(6) -0.002(6) -0.024(6) 0.000(7)
C95 0.059(8) 0.082(8) 0.057(6) -0.011(6) -0.009(6) 0.023(6)
C96 0.054(7) 0.096(8) 0.038(5) -0.001(5) -0.009(4) -0.006(6)

loop_
_atom_type_symbol
_atom_type_description
_atom_type_scat_dispersion_real
_atom_type_scat_dispersion_imag
_atom_type_scat_source
C C 0.0181 0.0091 'International Tables Vol C Tables 4.2.6.8 and 6.1.1.4'
D D 0.0000 0.0000 'International Tables Vol C Tables 4.2.6.8 and 6.1.1.4'
Al Al 0.2130 0.2455 'International Tables Vol C Tables 4.2.6.8 and 6.1.1.4'
H H 0.0000 0.0000 'International Tables Vol C Tables 4.2.6.8 and 6.1.1.4'
N N 0.0311 0.0180 'International Tables Vol C Tables 4.2.6.8 and 6.1.1.4'

loop_
_exptl_crystal_face_index_h
_exptl_crystal_face_index_k
_exptl_crystal_face_index_l
_exptl_crystal_face_perp_dist
-7 -7 1 0.0315
8 -4 -13 0.0430
-6 8 2 0.0696
-6 -7 -5 0.0230
6 -8 -1 0.0569
0 0 20 0.0620
0 0 -20 0.0203
7 -6 3 0.0631
-9 4 -2 0.0506
7 7 -1 0.0480

loop_
_geom_angle_atom_site_label_1
_geom_angle_atom_site_label_2
_geom_angle_atom_site_label_3
_geom_angle
N1 Al1 N2 86.3(2)
N1 Al1 C1 113.8(3)
N1 Al1 C2 114.6(3)
N2 Al1 C1 114.3(3)
N2 Al1 C2 111.8(3)
C1 Al1 C2 113.4(3)
N3 Al2 N4 87.0(2)
N3 Al2 C43 114.2(3)
N3 Al2 C44 110.4(3)
N4 Al2 C43 113.4(3)
N4 Al2 C44 116.7(3)
C44 Al2 C43 112.8(3)
C15 N1 Al1 107.1(4)
C15 N1 C17 115.4(5)
C17 N1 Al1 135.8(5)
C16 N2 Al1 108.1(4)
C16 N2 C25 118.5(5)
C25 N2 Al1 132.3(5)
C57 N3 Al2 129.7(5)
C73 N3 Al2 108.4(4)
C73 N3 C57 120.6(6)
C65 N4 Al2 136.8(5)
C74 N4 Al2 106.4(4)
C74 N4 C65 115.9(5)
C3 C1 Al1 117.4(5)
C43 C1 Al1 125.6(5)
C43 C1 C3 117.0(6)
C9 C2 Al1 122.4(5)
C44 C2 Al1 119.8(5)
C44 C2 C9 117.6(6)
C4 C3 C1 120.8(7)
C8 C3 C1 120.8(7)
C8 C3 C4 118.3(7)
C3 C4 H4 120.0
C5 C4 C3 120.1(9)
C5 C4 H4 120.0
C4 C5 H5 119.9
C6 C5 C4 120.2(9)
C6 C5 H5 119.9
C5 C6 H6 120.1
C7 C6 C5 119.8(8)
C7 C6 H6 120.1
C6 C7 H7 119.4
C6 C7 C8 121.3(10)
C8 C7 H7 119.4
C3 C8 H8 119.9
C7 C8 C3 120.2(9)
C7 C8 H8 119.9
C10 C9 C2 121.6(6)
C14 C9 C2 121.1(6)
C14 C9 C10 117.2(6)
C9 C10 H10 119.1
C11 C10 C9 121.8(7)
C11 C10 H10 119.1
C10 C11 H11 120.3
C10 C11 C12 119.4(7)
C12 C11 H11 120.3
C11 C12 H12 120.3
C13 C12 C11 119.4(7)
C13 C12 H12 120.3
C12 C13 H13 119.4
C12 C13 C14 121.3(7)
C14 C13 H13 119.4
C9 C14 C13 120.8(7)
C9 C14 H14 119.6
C13 C14 H14 119.6
N1 C15 C16 118.6(6)
N1 C15 C34 142.8(5)
N1 C15 C35 132.3(6)
C16 C15 C34 68.2(4)
C16 C15 C35 107.7(6)
C35 C15 C34 48.4(4)
N2 C16 C15 117.0(6)
N2 C16 C33 133.6(6)
N2 C16 C34 139.2(5)
C15 C16 C33 108.0(6)
C15 C16 C34 70.2(4)
C33 C16 C34 49.1(4)
N1 C17 C22 118.2(6)
C18 C17 N1 121.1(7)
C18 C17 C22 120.7(7)
C17 C18 C19 118.7(8)
C17 C18 C23 123.5(6)
C19 C18 C23 117.7(8)
C18 C19 H19 119.8
C20 C19 C18 120.5(9)
C20 C19 H19 119.8
C19 C20 H20 119.6
C19 C20 C21 120.7(8)
C21 C20 H20 119.6
C20 C21 H21 119.7
C22 C21 C20 120.5(8)
C22 C21 H21 119.7
C17 C22 C24 123.1(6)
C21 C22 C17 118.2(8)
C21 C22 C24 118.4(8)
C18 C23 H23A 109.5
C18 C23 H23B 109.5
C18 C23 H23C 109.5
H23A C23 H23B 109.5
H23A C23 H23C 109.5
H23B C23 H23C 109.5
C22 C24 H24A 109.5
C22 C24 H24B 109.5
C22 C24 H24C 109.5
H24A C24 H24B 109.5
H24A C24 H24C 109.5
H24B C24 H24C 109.5
C26 C25 N2 118.9(6)
C26 C25 C30 121.0(6)
C30 C25 N2 120.1(6)
C25 C26 C27 117.7(7)
C25 C26 C31 122.1(6)
C27 C26 C31 120.1(7)
C26 C27 H27 119.3
C28 C27 C26 121.4(7)
C28 C27 H27 119.3
C27 C28 H28 119.8
C27 C28 C29 120.4(7)
C29 C28 H28 119.8
C28 C29 H29 119.8
C28 C29 C30 120.4(7)
C30 C29 H29 119.8
C25 C30 C32 120.8(6)
C29 C30 C25 119.1(7)
C29 C30 C32 120.1(7)
C26 C31 H31A 109.5
C26 C31 H31B 109.5
C26 C31 H31C 109.5
H31A C31 H31B 109.5
H31A C31 H31C 109.5
H31B C31 H31C 109.5
C30 C32 H32A 109.5
C30 C32 H32B 109.5
C30 C32 H32C 109.5
H32A C32 H32B 109.5
H32A C32 H32C 109.5
H32B C32 H32C 109.5
C34 C33 C16 79.8(5)
C34 C33 C37 102.5(6)
C34 C33 C38 119.0(7)
C37 C33 C16 111.3(6)
C38 C33 C16 117.7(6)
C38 C33 C37 119.3(6)
C16 C34 C15 41.5(3)
C33 C34 C15 85.0(5)
C33 C34 C16 51.1(4)
C35 C34 C15 50.0(4)
C35 C34 C16 85.5(5)
C35 C34 C33 102.5(6)
C39 C34 C15 127.6(6)
C39 C34 C16 125.5(6)
C39 C34 C33 127.7(7)
C39 C34 C35 129.7(7)
C34 C35 C15 81.6(5)
C34 C35 C36 101.0(6)
C34 C35 C40 119.0(7)
C36 C35 C15 110.2(6)
C40 C35 C15 118.2(6)
C40 C35 C36 119.7(6)
C37 C36 C35 110.0(6)
C37 C36 C41 130.1(7)
C41 C36 C35 119.9(8)
C36 C37 C33 109.0(6)
C36 C37 C42 129.4(8)
C42 C37 C33 121.6(7)
C33 C38 H38A 109.5
C33 C38 H38B 109.5
C33 C38 H38C 109.5
H38A C38 H38B 109.5
H38A C38 H38C 109.5
H38B C38 H38C 109.5
C34 C39 H39A 109.5
C34 C39 H39B 109.5
C34 C39 H39C 109.5
H39A C39 H39B 109.5
H39A C39 H39C 109.5
H39B C39 H39C 109.5
C35 C40 H40A 109.5
C35 C40 H40B 109.5
C35 C40 H40C 109.5
H40A C40 H40B 109.5
H40A C40 H40C 109.5
H40B C40 H40C 109.5
C36 C41 H41A 109.5
C36 C41 H41B 109.5
C36 C41 H41C 109.5
H41A C41 H41B 109.5
H41A C41 H41C 109.5
H41B C41 H41C 109.5
C37 C42 H42A 109.5
C37 C42 H42B 109.5
C37 C42 H42C 109.5
H42A C42 H42B 109.5
H42A C42 H42C 109.5
H42B C42 H42C 109.5
C1 C43 Al2 120.6(5)
C1 C43 C45 117.4(5)
C45 C43 Al2 121.9(5)
C2 C44 Al2 126.8(5)
C2 C44 C51 116.9(7)
C51 C44 Al2 116.1(5)
C46 C45 C43 121.4(6)
C50 C45 C43 121.8(7)
C50 C45 C46 116.7(7)
C45 C46 H46 119.1
C47 C46 C45 121.8(7)
C47 C46 H46 119.1
C46 C47 H47 120.5
C48 C47 C46 119.0(8)
C48 C47 H47 120.5
C47 C48 H48 119.1
C47 C48 C49 121.9(8)
C49 C48 H48 119.1
C48 C49 H49 120.5
C48 C49 C50 118.9(8)
C50 C49 H49 120.5
C45 C50 C49 121.6(8)
C45 C50 H50 119.2
C49 C50 H50 119.2
C52 C51 C44 120.8(6)
C56 C51 C44 120.9(6)
C56 C51 C52 118.2(6)
C51 C52 H52 119.5
C53 C52 C51 121.0(7)
C53 C52 H52 119.5
C52 C53 H53 119.9
C54 C53 C52 120.2(8)
C54 C53 H53 119.9
C53 C54 H54 119.7
C53 C54 C55 120.6(7)
C55 C54 H54 119.7
C54 C55 H55 120.3
C54 C55 C56 119.3(8)
C56 C55 H55 120.3
C51 C56 C55 120.7(7)
C51 C56 H56 119.6
C55 C56 H56 119.6
C58 C57 N3 119.7(7)
C58 C57 C62 121.6(7)
C62 C57 N3 118.6(6)
C57 C58 C59 118.0(8)
C57 C58 C63 122.6(6)
C59 C58 C63 119.4(7)
C58 C59 H59 119.6
C60 C59 C58 120.8(8)
C60 C59 H59 119.6
C59 C60 H60 119.3
C59 C60 C61 121.4(7)
C61 C60 H60 119.3
C60 C61 H61 120.3
C60 C61 C62 119.4(8)
C62 C61 H61 120.3
C57 C62 C64 121.9(6)
C61 C62 C57 118.8(7)
C61 C62 C64 119.2(7)
C58 C63 H63A 109.5
C58 C63 H63B 109.5
C58 C63 H63C 109.5
H63A C63 H63B 109.5
H63A C63 H63C 109.5
H63B C63 H63C 109.5
C62 C64 H64A 109.5
C62 C64 H64B 109.5
C62 C64 H64C 109.5
H64A C64 H64B 109.5
H64A C64 H64C 109.5
H64B C64 H64C 109.5
N4 C65 C70 117.7(6)
C66 C65 N4 121.9(6)
C66 C65 C70 120.5(6)
C65 C66 C71 123.5(6)
C67 C66 C65 118.9(7)
C67 C66 C71 117.5(7)
C66 C67 H67 119.4
C68 C67 C66 121.2(8)
C68 C67 H67 119.4
C67 C68 H68 120.2
C69 C68 C67 119.7(7)
C69 C68 H68 120.2
C68 C69 H69 119.3
C68 C69 C70 121.4(7)
C70 C69 H69 119.3
C65 C70 C72 123.2(6)
C69 C70 C65 117.6(7)
C69 C70 C72 119.0(7)
C66 C71 H71A 109.5
C66 C71 H71B 109.5
C66 C71 H71C 109.5
H71A C71 H71B 109.5
H71A C71 H71C 109.5
H71B C71 H71C 109.5
C70 C72 H72A 109.5
C70 C72 H72B 109.5
C70 C72 H72C 109.5
H72A C72 H72B 109.5
H72A C72 H72C 109.5
H72B C72 H72C 109.5
N3 C73 C74 117.7(6)
N3 C73 C75 132.4(6)
N3 C73 C76 136.1(5)
C74 C73 C75 108.2(6)
C74 C73 C76 71.6(4)
C75 C73 C76 49.5(4)
N4 C74 C73 118.4(6)
N4 C74 C76 141.1(5)
N4 C74 C77 132.5(6)
C73 C74 C76 66.5(4)
C73 C74 C77 106.8(5)
C77 C74 C76 48.7(4)
C73 C75 C79 112.9(6)
C76 C75 C73 78.9(5)
C76 C75 C79 103.9(6)
C76 C75 C80 118.9(7)
C80 C75 C73 117.9(6)
C80 C75 C79 117.7(6)
C73 C76 C74 41.9(3)
C75 C76 C73 51.6(4)
C75 C76 C74 85.1(5)
C75 C76 C77 102.0(6)
C77 C76 C73 86.4(5)
C77 C76 C74 50.3(4)
C81 C76 C73 125.9(6)
C81 C76 C74 128.7(6)
C81 C76 C75 128.2(6)
C81 C76 C77 129.7(6)
C76 C77 C74 81.0(5)
C76 C77 C78 102.1(6)
C78 C77 C74 111.1(6)
C82 C77 C74 117.5(6)
C82 C77 C76 119.7(6)
C82 C77 C78 118.8(6)
C79 C78 C77 109.3(6)
C79 C78 C83 129.5(7)
C83 C78 C77 121.2(7)
C78 C79 C75 108.1(6)
C78 C79 C84 128.9(7)
C84 C79 C75 123.1(7)
C75 C80 H80A 109.5
C75 C80 H80B 109.5
C75 C80 H80C 109.5
H80A C80 H80B 109.5
H80A C80 H80C 109.5
H80B C80 H80C 109.5
C76 C81 H81A 109.5
C76 C81 H81B 109.5
C76 C81 H81C 109.5
H81A C81 H81B 109.5
H81A C81 H81C 109.5
H81B C81 H81C 109.5
C77 C82 H82A 109.5
C77 C82 H82B 109.5
C77 C82 H82C 109.5
H82A C82 H82B 109.5
H82A C82 H82C 109.5
H82B C82 H82C 109.5
C78 C83 H83A 109.5
C78 C83 H83B 109.5
C78 C83 H83C 109.5
H83A C83 H83B 109.5
H83A C83 H83C 109.5
H83B C83 H83C 109.5
C79 C84 H84A 109.5
C79 C84 H84B 109.5
C79 C84 H84C 109.5
H84A C84 H84B 109.5
H84A C84 H84C 109.5
H84B C84 H84C 109.5
C92 C91 D91 119.3
C96 C91 D91 119.3
C96 C91 C92 121.3(12)
C91 C92 D92 120.3
C93 C92 C91 119.4(13)
C93 C92 D92 120.3
C92 C93 D93 120.4
C92 C93 C94 119.3(12)
C94 C93 D93 120.4
C93 C94 D94 120.8
C95 C94 C93 118.4(10)
C95 C94 D94 120.8
C94 C95 D95 119.5
C94 C95 C96 121.0(11)
C96 C95 D95 119.5
C91 C96 C95 120.6(13)
C91 C96 D96 119.7
C95 C96 D96 119.7

loop_
_geom_bond_atom_site_label_1
_geom_bond_atom_site_label_2
_geom_bond_distance
Al1 N1 1.946(6)
Al1 N2 1.949(6)
Al1 C1 1.981(7)
Al1 C2 1.997(7)
Al2 N3 1.925(6)
Al2 N4 1.963(5)
Al2 C43 2.012(6)
Al2 C44 1.975(8)
N1 C15 1.352(9)
N1 C17 1.443(9)
N2 C16 1.354(9)
N2 C25 1.439(9)
N3 C57 1.442(9)
N3 C73 1.352(9)
N4 C65 1.434(8)
N4 C74 1.355(9)
C1 C3 1.508(8)
C1 C43 1.368(10)
C2 C9 1.510(10)
C2 C44 1.367(10)
C3 C4 1.411(11)
C3 C8 1.407(11)
C4 H4 0.9500
C4 C5 1.401(11)
C5 H5 0.9500
C5 C6 1.396(15)
C6 H6 0.9500
C6 C7 1.363(17)
C7 H7 0.9500
C7 C8 1.395(12)
C8 H8 0.9500
C9 C10 1.415(10)
C9 C14 1.392(9)
C10 H10 0.9500
C10 C11 1.395(10)
C11 H11 0.9500
C11 C12 1.404(11)
C12 H12 0.9500
C12 C13 1.370(11)
C13 H13 0.9500
C13 C14 1.407(10)
C14 H14 0.9500
C15 C16 1.401(10)
C15 C34 1.988(11)
C15 C35 1.539(9)
C16 C33 1.550(9)
C16 C34 1.962(11)
C17 C18 1.391(10)
C17 C22 1.444(10)
C18 C19 1.417(10)
C18 C23 1.500(12)
C19 H19 0.9500
C19 C20 1.386(15)
C20 H20 0.9500
C20 C21 1.399(15)
C21 H21 0.9500
C21 C22 1.394(11)
C22 C24 1.512(12)
C23 H23A 0.9800
C23 H23B 0.9800
C23 H23C 0.9800
C24 H24A 0.9800
C24 H24B 0.9800
C24 H24C 0.9800
C25 C26 1.400(10)
C25 C30 1.409(10)
C26 C27 1.412(10)
C26 C31 1.512(10)
C27 H27 0.9500
C27 C28 1.367(12)
C28 H28 0.9500
C28 C29 1.385(12)
C29 H29 0.9500
C29 C30 1.392(10)
C30 C32 1.502(10)
C31 H31A 0.9800
C31 H31B 0.9800
C31 H31C 0.9800
C32 H32A 0.9800
C32 H32B 0.9800
C32 H32C 0.9800
C33 C34 1.508(9)
C33 C37 1.521(10)
C33 C38 1.521(10)
C34 C35 1.502(10)
C34 C39 1.485(10)
C35 C36 1.537(9)
C35 C40 1.509(10)
C36 C37 1.327(11)
C36 C41 1.518(11)
C37 C42 1.485(10)
C38 H38A 0.9800
C38 H38B 0.9800
C38 H38C 0.9800
C39 H39A 0.9800
C39 H39B 0.9800
C39 H39C 0.9800
C40 H40A 0.9800
C40 H40B 0.9800
C40 H40C 0.9800
C41 H41A 0.9800
C41 H41B 0.9800
C41 H41C 0.9800
C42 H42A 0.9800
C42 H42B 0.9800
C42 H42C 0.9800
C43 C45 1.512(10)
C44 C51 1.511(9)
C45 C46 1.405(10)
C45 C50 1.400(10)
C46 H46 0.9500
C46 C47 1.403(12)
C47 H47 0.9500
C47 C48 1.359(13)
C48 H48 0.9500
C48 C49 1.377(13)
C49 H49 0.9500
C49 C50 1.403(11)
C50 H50 0.9500
C51 C52 1.404(10)
C51 C56 1.386(10)
C52 H52 0.9500
C52 C53 1.392(10)
C53 H53 0.9500
C53 C54 1.363(13)
C54 H54 0.9500
C54 C55 1.392(13)
C55 H55 0.9500
C55 C56 1.411(10)
C56 H56 0.9500
C57 C58 1.380(10)
C57 C62 1.412(11)
C58 C59 1.420(10)
C58 C63 1.507(11)
C59 H59 0.9500
C59 C60 1.363(13)
C60 H60 0.9500
C60 C61 1.387(12)
C61 H61 0.9500
C61 C62 1.406(10)
C62 C64 1.476(11)
C63 H63A 0.9800
C63 H63B 0.9800
C63 H63C 0.9800
C64 H64A 0.9800
C64 H64B 0.9800
C64 H64C 0.9800
C65 C66 1.407(10)
C65 C70 1.437(10)
C66 C67 1.404(10)
C66 C71 1.486(11)
C67 H67 0.9500
C67 C68 1.397(12)
C68 H68 0.9500
C68 C69 1.386(13)
C69 H69 0.9500
C69 C70 1.421(10)
C70 C72 1.492(11)
C71 H71A 0.9800
C71 H71B 0.9800
C71 H71C 0.9800
C72 H72A 0.9800
C72 H72B 0.9800
C72 H72C 0.9800
C73 C74 1.402(10)
C73 C75 1.536(9)
C73 C76 1.923(11)
C74 C76 1.989(11)
C74 C77 1.549(9)
C75 C76 1.489(9)
C75 C79 1.540(10)
C75 C80 1.509(10)
C76 C77 1.513(9)
C76 C81 1.470(10)
C77 C78 1.538(9)
C77 C82 1.505(10)
C78 C79 1.345(11)
C78 C83 1.510(10)
C79 C84 1.489(10)
C80 H80A 0.9800
C80 H80B 0.9800
C80 H80C 0.9800
C81 H81A 0.9800
C81 H81B 0.9800
C81 H81C 0.9800
C82 H82A 0.9800
C82 H82B 0.9800
C82 H82C 0.9800
C83 H83A 0.9800
C83 H83B 0.9800
C83 H83C 0.9800
C84 H84A 0.9800
C84 H84B 0.9800
C84 H84C 0.9800
C91 D91 0.9500
C91 C92 1.374(19)
C91 C96 1.348(18)
C92 D92 0.9500
C92 C93 1.353(19)
C93 D93 0.9500
C93 C94 1.47(2)
C94 D94 0.9500
C94 C95 1.32(2)
C95 D95 0.9500
C95 C96 1.382(17)
C96 D96 0.9500

loop_
_geom_torsion_atom_site_label_1
_geom_torsion_atom_site_label_2
_geom_torsion_atom_site_label_3
_geom_torsion_atom_site_label_4
_geom_torsion
Al1 N1 C15 C16 -14.0(7)
Al1 N1 C15 C34 77.2(9)
Al1 N1 C15 C35 150.5(6)
Al1 N1 C17 C18 -63.9(10)
Al1 N1 C17 C22 114.4(7)
Al1 N2 C16 C15 9.3(7)
Al1 N2 C16 C33 -155.0(6)
Al1 N2 C16 C34 -81.2(8)
Al1 N2 C25 C26 -104.8(7)
Al1 N2 C25 C30 73.7(9)
Al1 C1 C3 C4 81.3(8)
Al1 C1 C3 C8 -101.0(7)
Al1 C1 C43 Al2 -5.9(8)
Al1 C1 C43 C45 176.5(5)
Al1 C2 C9 C10 -71.2(8)
Al1 C2 C9 C14 112.2(6)
Al1 C2 C44 Al2 6.9(8)
Al1 C2 C44 C51 -178.3(4)
Al2 N3 C57 C58 107.9(7)
Al2 N3 C57 C62 -70.0(9)
Al2 N3 C73 C74 -7.6(7)
Al2 N3 C73 C75 155.4(6)
Al2 N3 C73 C76 84.1(8)
Al2 N4 C65 C66 62.0(10)
Al2 N4 C65 C70 -119.0(7)
Al2 N4 C74 C73 12.7(7)
Al2 N4 C74 C76 -74.4(9)
Al2 N4 C74 C77 -147.5(6)
Al2 C43 C45 C46 -111.2(7)
Al2 C43 C45 C50 72.6(8)
Al2 C44 C51 C52 105.0(7)
Al2 C44 C51 C56 -79.0(8)
N1 C15 C16 N2 3.3(9)
N1 C15 C16 C33 171.4(6)
N1 C15 C16 C34 139.4(6)
N1 C15 C35 C34 -129.2(7)
N1 C15 C35 C36 132.1(7)
N1 C15 C35 C40 -10.7(11)
N1 C17 C18 C19 -173.5(7)
N1 C17 C18 C23 10.4(11)
N1 C17 C22 C21 173.0(7)
N1 C17 C22 C24 -12.7(11)
N2 C16 C33 C34 123.9(8)
N2 C16 C33 C37 -136.5(8)
N2 C16 C33 C38 6.4(11)
N2 C25 C26 C27 178.7(7)
N2 C25 C26 C31 -0.8(11)
N2 C25 C30 C29 -179.1(7)
N2 C25 C30 C32 4.4(11)
N3 C57 C58 C59 -177.9(7)
N3 C57 C58 C63 0.7(11)
N3 C57 C62 C61 179.0(7)
N3 C57 C62 C64 -4.5(11)
N3 C73 C74 N4 -3.9(9)
N3 C73 C74 C76 133.0(6)
N3 C73 C74 C77 161.0(6)
N3 C73 C75 C76 -120.1(8)
N3 C73 C75 C79 139.4(7)
N3 C73 C75 C80 -3.2(11)
N4 C65 C66 C67 170.1(7)
N4 C65 C66 C71 -12.4(11)
N4 C65 C70 C69 -171.7(7)
N4 C65 C70 C72 13.6(11)
N4 C74 C77 C76 126.9(7)
N4 C74 C77 C78 -133.5(7)
N4 C74 C77 C82 7.9(10)
C1 C3 C4 C5 174.2(8)
C1 C3 C8 C7 -175.8(8)
C1 C43 C45 C46 66.4(9)
C1 C43 C45 C50 -109.9(7)
C2 C9 C10 C11 -171.8(7)
C2 C9 C14 C13 173.8(6)
C2 C44 C51 C52 -70.4(9)
C2 C44 C51 C56 105.6(8)
C3 C1 C43 Al2 175.8(5)
C3 C1 C43 C45 -1.8(9)
C3 C4 C5 C6 2.5(14)
C4 C3 C8 C7 1.9(13)
C4 C5 C6 C7 0.1(15)
C5 C6 C7 C8 -1.8(14)
C6 C7 C8 C3 0.7(14)
C8 C3 C4 C5 -3.5(13)
C9 C2 C44 Al2 -176.7(5)
C9 C2 C44 C51 -1.8(9)
C9 C10 C11 C12 -3.9(11)
C10 C9 C14 C13 -3.0(10)
C10 C11 C12 C13 0.9(11)
C11 C12 C13 C14 0.9(11)
C12 C13 C14 C9 0.2(10)
C14 C9 C10 C11 4.9(10)
C15 N1 C17 C18 133.5(7)
C15 N1 C17 C22 -48.2(9)
C15 C16 C33 C34 -41.4(6)
C15 C16 C33 C37 58.2(7)
C15 C16 C33 C38 -158.9(6)
C15 C34 C35 C36 109.1(6)
C15 C34 C35 C40 -117.6(8)
C15 C35 C36 C37 60.1(8)
C15 C35 C36 C41 -118.2(8)
C16 N2 C25 C26 61.8(9)
C16 N2 C25 C30 -119.8(7)
C16 C15 C35 C34 36.5(6)
C16 C15 C35 C36 -62.2(7)
C16 C15 C35 C40 155.0(6)
C16 C33 C34 C15 26.4(4)
C16 C33 C34 C35 73.5(6)
C16 C33 C34 C39 -108.5(9)
C16 C33 C37 C36 -62.2(8)
C16 C33 C37 C42 119.9(8)
C16 C34 C35 C15 -24.0(4)
C16 C34 C35 C36 85.2(5)
C16 C34 C35 C40 -141.6(6)
C17 N1 C15 C16 153.4(6)
C17 N1 C15 C34 -115.4(9)
C17 N1 C15 C35 -42.1(10)
C17 C18 C19 C20 -2.1(13)
C18 C17 C22 C21 -8.7(12)
C18 C17 C22 C24 165.7(7)
C18 C19 C20 C21 -3.6(15)
C19 C20 C21 C22 3.0(15)
C20 C21 C22 C17 3.0(13)
C20 C21 C22 C24 -171.7(9)
C22 C17 C18 C19 8.2(11)
C22 C17 C18 C23 -167.9(7)
C23 C18 C19 C20 174.2(9)
C25 N2 C16 C15 -160.3(6)
C25 N2 C16 C33 35.4(11)
C25 N2 C16 C34 109.2(8)
C25 C26 C27 C28 -0.2(13)
C26 C25 C30 C29 -0.6(11)
C26 C25 C30 C32 -177.1(7)
C26 C27 C28 C29 0.6(14)
C27 C28 C29 C30 -1.0(13)
C28 C29 C30 C25 1.0(12)
C28 C29 C30 C32 177.5(8)
C30 C25 C26 C27 0.3(11)
C30 C25 C26 C31 -179.3(7)
C31 C26 C27 C28 179.3(8)
C33 C34 C35 C15 -72.4(6)
C33 C34 C35 C36 36.7(8)
C33 C34 C35 C40 170.0(6)
C34 C15 C16 N2 -136.0(6)
C34 C15 C16 C33 32.1(5)
C34 C15 C35 C36 -98.7(6)
C34 C15 C35 C40 118.5(8)
C34 C16 C33 C37 99.6(7)
C34 C16 C33 C38 -117.5(7)
C34 C33 C37 C36 21.6(8)
C34 C33 C37 C42 -156.3(8)
C34 C35 C36 C37 -24.9(8)
C34 C35 C36 C41 156.7(8)
C35 C15 C16 N2 -164.6(6)
C35 C15 C16 C33 3.5(7)
C35 C15 C16 C34 -28.6(5)
C35 C36 C37 C33 2.1(9)
C35 C36 C37 C42 179.8(8)
C37 C33 C34 C15 -83.3(5)
C37 C33 C34 C16 -109.7(6)
C37 C33 C34 C35 -36.2(8)
C37 C33 C34 C39 141.7(9)
C38 C33 C34 C15 142.5(6)
C38 C33 C34 C16 116.1(7)
C38 C33 C34 C35 -170.4(6)
C38 C33 C34 C39 7.6(12)
C38 C33 C37 C36 155.6(7)
C38 C33 C37 C42 -22.3(11)
C39 C34 C35 C15 109.7(9)
C39 C34 C35 C36 -141.1(9)
C39 C34 C35 C40 -7.9(13)
C40 C35 C36 C37 -157.7(7)
C40 C35 C36 C41 24.0(11)
C41 C36 C37 C33 -179.8(8)
C41 C36 C37 C42 -2.1(15)
C43 C1 C3 C4 -100.2(8)
C43 C1 C3 C8 77.5(9)
C43 C45 C46 C47 -176.8(7)
C43 C45 C50 C49 175.2(7)
C44 C2 C9 C10 112.4(7)
C44 C2 C9 C14 -64.2(8)
C44 C51 C52 C53 174.2(7)
C44 C51 C56 C55 -173.7(7)
C45 C46 C47 C48 2.2(12)
C46 C45 C50 C49 -1.2(11)
C46 C47 C48 C49 -2.7(13)
C47 C48 C49 C50 1.2(13)
C48 C49 C50 C45 0.8(12)
C50 C45 C46 C47 -0.3(11)
C51 C52 C53 C54 0.4(13)
C52 C51 C56 C55 2.4(11)
C52 C53 C54 C55 0.5(14)
C53 C54 C55 C56 0.0(14)
C54 C55 C56 C51 -1.5(12)
C56 C51 C52 C53 -1.8(12)
C57 N3 C73 C74 160.2(6)
C57 N3 C73 C75 -36.9(11)
C57 N3 C73 C76 -108.2(8)
C57 C58 C59 C60 -1.3(13)
C58 C57 C62 C61 1.1(12)
C58 C57 C62 C64 177.7(7)
C58 C59 C60 C61 1.6(15)
C59 C60 C61 C62 -0.5(15)
C60 C61 C62 C57 -0.8(13)
C60 C61 C62 C64 -177.5(8)
C62 C57 C58 C59 -0.1(12)
C62 C57 C58 C63 178.6(7)
C63 C58 C59 C60 -179.9(8)
C65 N4 C74 C73 -157.8(6)
C65 N4 C74 C76 115.1(8)
C65 N4 C74 C77 42.0(10)
C65 C66 C67 C68 2.8(12)
C66 C65 C70 C69 7.2(11)
C66 C65 C70 C72 -167.4(7)
C66 C67 C68 C69 4.8(14)
C67 C68 C69 C70 -6.3(14)
C68 C69 C70 C65 0.4(13)
C68 C69 C70 C72 175.3(8)
C70 C65 C66 C67 -8.8(11)
C70 C65 C66 C71 168.6(8)
C71 C66 C67 C68 -174.8(8)
C73 N3 C57 C58 -56.9(10)
C73 N3 C57 C62 125.2(7)
C73 C74 C77 C76 -35.0(5)
C73 C74 C77 C78 64.6(7)
C73 C74 C77 C82 -154.0(6)
C73 C75 C76 C74 -27.8(4)
C73 C75 C76 C77 -75.5(6)
C73 C75 C76 C81 109.1(9)
C73 C75 C79 C78 62.5(8)
C73 C75 C79 C84 -119.3(8)
C73 C76 C77 C74 23.7(4)
C73 C76 C77 C78 -86.1(5)
C73 C76 C77 C82 140.2(6)
C74 N4 C65 C66 -131.4(7)
C74 N4 C65 C70 47.6(9)
C74 C73 C75 C76 44.0(6)
C74 C73 C75 C79 -56.5(7)
C74 C73 C75 C80 161.0(6)
C74 C76 C77 C78 -109.8(6)
C74 C76 C77 C82 116.6(7)
C74 C77 C78 C79 -59.9(8)
C74 C77 C78 C83 120.6(7)
C75 C73 C74 N4 -170.7(6)
C75 C73 C74 C76 -33.8(5)
C75 C73 C74 C77 -5.8(7)
C75 C76 C77 C74 73.1(6)
C75 C76 C77 C78 -36.6(7)
C75 C76 C77 C82 -170.3(6)
C76 C73 C74 N4 -136.9(6)
C76 C73 C74 C77 28.0(4)
C76 C73 C75 C79 -100.5(7)
C76 C73 C75 C80 117.0(8)
C76 C74 C77 C78 99.6(6)
C76 C74 C77 C82 -118.9(7)
C76 C75 C79 C78 -21.2(8)
C76 C75 C79 C84 157.0(8)
C76 C77 C78 C79 25.0(8)
C76 C77 C78 C83 -154.5(7)
C77 C78 C79 C75 -2.7(8)
C77 C78 C79 C84 179.3(8)
C79 C75 C76 C73 111.1(6)
C79 C75 C76 C74 83.3(5)
C79 C75 C76 C77 35.6(7)
C79 C75 C76 C81 -139.8(8)
C80 C75 C76 C73 -115.9(7)
C80 C75 C76 C74 -143.7(6)
C80 C75 C76 C77 168.7(6)
C80 C75 C76 C81 -6.7(12)
C80 C75 C79 C78 -154.9(7)
C80 C75 C79 C84 23.3(11)
C81 C76 C77 C74 -111.6(9)
C81 C76 C77 C78 138.7(8)
C81 C76 C77 C82 5.0(12)
C82 C77 C78 C79 159.2(7)
C82 C77 C78 C83 -20.3(11)
C83 C78 C79 C75 176.8(8)
C83 C78 C79 C84 -1.3(14)
C91 C92 C93 C94 -1.2(19)
C92 C91 C96 C95 1.0(19)
C92 C93 C94 C95 2(2)
C93 C94 C95 C96 -1(2)
C94 C95 C96 C91 -0.4(19)
C96 C91 C92 C93 -0.2(19)

loop_
_exptl_oxdiff_crystal_face_indexfrac_h
_exptl_oxdiff_crystal_face_indexfrac_k
_exptl_oxdiff_crystal_face_indexfrac_l
_exptl_oxdiff_crystal_face_x
_exptl_oxdiff_crystal_face_y
_exptl_oxdiff_crystal_face_z
-7.0213 -6.9770 1.0442 -0.9694 0.2315 0.0766
7.9672 -4.0078 -13.0308 0.0930 -0.7874 0.6504
-5.9754 8.0112 2.0209 0.1406 0.2226 -0.9732
-6.0322 -6.9737 -4.9581 -0.9970 -0.0699 0.0589
5.9773 -8.0122 -1.0214 -0.1239 -0.1764 0.9873
0.0376 -0.0205 19.9905 0.3350 0.9232 0.2805
-0.0376 0.0205 -19.9905 -0.3350 -0.9232 -0.2805
6.9910 -6.0203 2.9691 0.1520 -0.0203 0.9591
-8.9958 4.0261 -1.9568 -0.4170 0.1194 -0.9272
7.0213 6.9770 -1.0442 0.9694 -0.2315 -0.0766

loop_
_twin_individual_id
_twin_individual_mass_fraction_refined
_oxdiff_twin_reflns_isolated
_oxdiff_twin_reflns_overlapped
_twin_individual_twin_lattice_type
_twin_individual_twin_matrix_11
_twin_individual_twin_matrix_12
_twin_individual_twin_matrix_13
_twin_individual_twin_matrix_21
_twin_individual_twin_matrix_22
_twin_individual_twin_matrix_23
_twin_individual_twin_matrix_31
_twin_individual_twin_matrix_32
_twin_individual_twin_matrix_33
1 0.72(8) 31557 3662 ref 1.0000 0.0000 0.0000 0.0000 1.0000 0.0000 0.0000 0.0000 1.0000
2 0.28(8) 31447 3662 nmt -1.0078 -0.0454 -0.0256 -0.0441 0.9992 -0.0037 0.1014 0.0069 -0.9887
